data_1532745
loop_
_publ_author_name
'Broach, R.W.'
'Wilson, S.T.'
'Kirchner, R.M.'

_publ_section_title
;
 Corrected crystallographic tables and figure for as-synthesized (AlP
 O4)-14
;
_journal_name_full 'Microporous and Mesoporous Materials'
_journal_page_first 211
_journal_page_last 214
_journal_volume 57
_journal_year 2003
_chemical_formula_sum 'C6 H26 Al8 N2 O36 P8'
_chemical_name_systematic
;
Al8 ((N H3) (C H2)2 (C H3))2 (P O4)8 (O H)2 (H2 O)2
;
_space_group_IT_number 2
_symmetry_space_group_name_Hall '-P 1'
_symmetry_space_group_name_H-M 'P -1'
_cell_angle_alpha 74.7194
_cell_angle_beta 74.1404
_cell_angle_gamma 88.9831
_cell_formula_units_Z 1
_cell_length_a 9.6599
_cell_length_b 9.6639
_cell_length_c 10.6181
_cell_volume 918.209
_citation_journal_id_ASTM MIMMFJ
_cod_data_source_file Broach_MIMMFJ_2003_489.cif
_cod_data_source_block C6H26Al8N2O36P8
_cod_original_cell_volume 918.2087
_cod_database_code 1532745

loop_
_symmetry_equiv_pos_as_xyz
x,y,z
-x,-y,-z

loop_
_atom_site_label
_atom_site_type_symbol
_atom_site_fract_x
_atom_site_fract_y
_atom_site_fract_z
_atom_site_occupancy
_atom_site_U_iso_or_equiv
H10 H-1 0.51 0.788 0.44 1 0.0
O12 O-2 0.277 0.666 0.851 1 0.0
H2 H+1 0.56 0.73 0.74 1 0.0
O10 O-2 0.448 0.21 0.061 1 0.0
Al3 Al+3 0.954 0.177 0.341 1 0.0
O1 O-2 0.441 0.168 0.836 1 0.0
N1 N-3 0.618 0.664 0.712 1 0.0
P3 P+5 0.799 0.036 0.652 1 0.0
H8 H-1 0.7 0.57 0.43 1 0.0
O13 O-2 0.117 0.856 0.783 1 0.0
C3 C+3 0.557 0.796 0.507 1 0.0
O5 O-2 0.088 0.619 0.252 1 0.0
C2 C+3 0.722 0.6 0.501 1 0.0
O15 O-2 0.152 0.446 0.096 1 0.0
H1 H+1 0.717 -0.031 -0.044 1 0.0
O16 O-2 0.361 -0.073 0.8 1 0.0
H6 H-1 0.75 0.52 0.551 1 0.0
Al2 Al+3 0.225 0.484 -0.079 1 0.0
P1 P+5 0.038 0.498 0.203 1 0.0
P2 P+5 0.481 0.274 -0.093 1 0.0
H11 H-1 0.63 0.87 0.46 1 0.0
O3 O-2 0.16 0.805 0.008 1 0.0
O17 O-2 0.879 0.898 0.675 1 0.0
H5 H-1 0.524 0.596 0.599 1 0.0
O18 O-2 0.15 0.145 -0.014 1 0.0
P4 P+5 0.232 0.817 0.858 1 0.0
O7 O-2 0.636 -0.002 0.711 1 0.0
H9 H-1 0.49 0.84 0.563 1 0.0
C1 C+2 0.604 0.664 0.577 1 0.0
O8 O-2 0.832 0.102 0.498 1 0.0
Al4 Al+3 0.498 -0.021 0.873 1 0.0
O11 O-2 0.851 0.136 0.722 1 0.0
O14 O-2 -0.025 0.362 0.316 1 0.0
O9 O-2 0.65 0.035 -0.052 1 0.0
H7 H-1 0.81 0.66 0.46 1 0.0
H4 H+1 0.59 0.58 0.77 1 0.0
H3 H+1 0.71 0.69 0.703 1 0.0
O6 O-2 0.632 0.345 0.835 1 0.0
Al1 Al+3 0.778 0.231 0.843 1 0.0
O4 O-2 -0.093 0.548 0.153 1 0.0
O2 O-2 0.383 0.397 0.877 1 0.0
